data_7102228
loop_
_publ_author_name
'Wang, Xin-Long'
'Qin, Chao'
'Wang, En-Bo'
'Su, Zhong-Min'

_publ_section_title
;
 An unusual polyoxometalate-encapsulating 3D polyrotaxane framework formed
 by molecular squares threading on a twofold interpenetrated diamondoid
 skeleton
;
_journal_coden_ASTM CHCOFS
_journal_issue 41
_journal_name_full
;
 Chemical Communications (Cambridge, United Kingdom)
;
_journal_page_first 4245
_journal_page_last 4247
_journal_paper_doi 10.1039/b709563e
_journal_year 2007
_chemical_formula_sum 'C72 H68 Cu3 Mo12 N24 O42 P'
_chemical_formula_weight 3314.37
_space_group_IT_number 118
_symmetry_cell_setting tetragonal
_symmetry_Int_Tables_number 118
_symmetry_space_group_name_Hall 'P -4 -2n'
_symmetry_space_group_name_H-M 'P -4 n 2'
_atom_sites_solution_hydrogens geom
_atom_sites_solution_primary direct
_atom_sites_solution_secondary difmap
_audit_creation_method SHELXL-97
_cell_angle_alpha 90.00
_cell_angle_beta 90.00
_cell_angle_gamma 90.00
_cell_formula_units_Z 2
_cell_length_a 18.443(3)
_cell_length_b 18.443(3)
_cell_length_c 15.166(3)
_cell_measurement_reflns_used 47840
_cell_measurement_temperature 293(2)
_cell_measurement_theta_max 27.47
_cell_measurement_theta_min 3.11
_cell_volume 5158.5(14)
_computing_cell_refinement 'RAPID AUTO'
_computing_data_collection 'RAPID AUTO'
_computing_data_reduction 'RAPID AUTO'
_computing_structure_refinement 'SHELXL-97 (Sheldrick, 1997)'
_computing_structure_solution 'SHELXS-97 (Sheldrick, 1990)'
_diffrn_ambient_temperature 293(2)
_diffrn_detector_area_resol_mean 0.01
_diffrn_measured_fraction_theta_full 0.996
_diffrn_measured_fraction_theta_max 0.996
_diffrn_measurement_device_type 'Rigaku RAXIS RAPID IP'
_diffrn_measurement_method Oscillation
_diffrn_radiation_monochromator graphite
_diffrn_radiation_source 'Rotation anode'
_diffrn_radiation_type MoK\a
_diffrn_radiation_wavelength 0.71073
_diffrn_reflns_av_R_equivalents 0.0548
_diffrn_reflns_av_sigmaI/netI 0.0333
_diffrn_reflns_limit_h_max 23
_diffrn_reflns_limit_h_min -23
_diffrn_reflns_limit_k_max 23
_diffrn_reflns_limit_k_min -23
_diffrn_reflns_limit_l_max 19
_diffrn_reflns_limit_l_min -19
_diffrn_reflns_number 47840
_diffrn_reflns_theta_full 27.47
_diffrn_reflns_theta_max 27.47
_diffrn_reflns_theta_min 3.11
_exptl_absorpt_coefficient_mu 2.119
_exptl_absorpt_correction_T_max 0.669
_exptl_absorpt_correction_T_min 0.582
_exptl_absorpt_correction_type multi-scan
_exptl_absorpt_process_details 'ABSCOR by T.Higashi 8 March, 1995'
_exptl_crystal_colour black
_exptl_crystal_density_diffrn 2.134
_exptl_crystal_density_method 'not measured'
_exptl_crystal_description block
_exptl_crystal_F_000 3220
_exptl_crystal_size_max 0.26
_exptl_crystal_size_mid 0.24
_exptl_crystal_size_min 0.19
_refine_diff_density_max 0.576
_refine_diff_density_min -0.343
_refine_diff_density_rms 0.071
_refine_ls_abs_structure_details 'Flack H D (1983), Acta Cryst. A39, 876-881'
_refine_ls_abs_structure_Flack 0.44(2)
_refine_ls_extinction_method none
_refine_ls_goodness_of_fit_ref 1.070
_refine_ls_hydrogen_treatment constr
_refine_ls_matrix_type full
_refine_ls_number_parameters 349
_refine_ls_number_reflns 5891
_refine_ls_number_restraints 0
_refine_ls_restrained_S_all 1.070
_refine_ls_R_factor_all 0.0445
_refine_ls_R_factor_gt 0.0337
_refine_ls_shift/su_max 0.001
_refine_ls_shift/su_mean 0.000
_refine_ls_structure_factor_coef Fsqd
_refine_ls_weighting_details 'calc w=1/[\s^2^(Fo^2^)+(0.0484P)^2^+0.2766P] where P=(Fo^2^+2Fc^2^)/3'
_refine_ls_weighting_scheme calc
_refine_ls_wR_factor_gt 0.0853
_refine_ls_wR_factor_ref 0.0894
_reflns_number_gt 4925
_reflns_number_total 5891
_reflns_threshold_expression >2sigma(I)
_cod_data_source_file b709563e.txt
_cod_data_source_block eee
_cod_depositor_comments
;
The following automatic conversions were performed:
'_symmetry_cell_setting' value 'Tetragonal' changed to 'tetragonal'
according to '/home/saulius/struct/CIF-dictionaries/cif_core.dic'
dictionary named 'cif_core.dic' version 2.4.1 from 2010-06-29.

Automatic conversion script
Id: cif_fix_enum 1527 2010-12-29 10:47:43Z saulius 
;
_cod_database_code 7102228

loop_
_symmetry_equiv_pos_as_xyz
'x, y, z'
'-x, -y, z'
'-y+1/2, -x+1/2, -z+1/2'
'y+1/2, x+1/2, -z+1/2'
'-x+1/2, y+1/2, z+1/2'
'x+1/2, -y+1/2, z+1/2'
'-y, x, -z'
'y, -x, -z'

loop_
_atom_site_label
_atom_site_type_symbol
_atom_site_fract_x
_atom_site_fract_y
_atom_site_fract_z
_atom_site_U_iso_or_equiv
_atom_site_adp_type
_atom_site_occupancy
_atom_site_symmetry_multiplicity
_atom_site_calc_flag
_atom_site_refinement_flags
Cu1 Cu 0.70713(6) 0.20713(6) 0.2500 0.1120(5) Uani 1 2 d S
Cu2 Cu 1.0000 1.0000 0.5000 0.0479(2) Uani 1 4 d S
Mo1 Mo 1.06683(2) 0.11943(2) 0.16499(3) 0.04773(11) Uani 1 1 d .
Mo2 Mo 0.93966(2) 0.184424(19) -0.00737(4) 0.05063(11) Uani 1 1 d .
Mo3 Mo 0.87551(3) 0.05693(2) 0.16365(3) 0.05488(13) Uani 1 1 d .
P1 P 1.0000 0.0000 0.0000 0.0359(4) Uani 1 4 d S
C1 C 0.6336(3) 0.1361(3) 0.6196(3) 0.0526(12) Uani 1 1 d .
C2 C 0.5642(3) 0.1512(3) 0.5971(4) 0.0653(15) Uani 1 1 d .
H2A H 0.5520 0.1978 0.5788 0.078 Uiso 1 1 calc R
C3 C 0.5113(3) 0.0983(3) 0.6010(4) 0.0600(13) Uani 1 1 d .
H3A H 0.4640 0.1097 0.5850 0.072 Uiso 1 1 calc R
C4 C 0.5279(3) 0.0284(3) 0.6286(3) 0.0491(11) Uani 1 1 d .
C5 C 0.5988(3) 0.0142(3) 0.6554(3) 0.0550(12) Uani 1 1 d .
H5A H 0.6110 -0.0313 0.6772 0.066 Uiso 1 1 calc R
C6 C 0.6512(3) 0.0678(3) 0.6496(3) 0.0585(13) Uani 1 1 d .
H6A H 0.6987 0.0576 0.6661 0.070 Uiso 1 1 calc R
C7 C 0.6927(3) 0.1917(3) 0.6064(4) 0.0656(15) Uani 1 1 d .
H7A H 0.6742 0.2398 0.6193 0.079 Uiso 1 1 calc R
H7B H 0.7327 0.1819 0.6461 0.079 Uiso 1 1 calc R
C8 C 0.7679(5) 0.1399(7) 0.4108(6) 0.125(3) Uani 1 1 d .
H8A H 0.7979 0.1105 0.3770 0.150 Uiso 1 1 calc R
C9 C 0.6918(4) 0.2160(4) 0.4438(5) 0.086(2) Uani 1 1 d .
H9A H 0.6550 0.2505 0.4436 0.103 Uiso 1 1 calc R
C10 C 0.6859(3) 0.9470(4) 0.3626(4) 0.0711(16) Uani 1 1 d .
C11 C 0.6958(3) 0.9606(4) 0.2738(5) 0.0795(19) Uani 1 1 d .
H11A H 0.7321 0.9366 0.2428 0.095 Uiso 1 1 calc R
C12 C 0.6512(3) 1.0102(3) 0.2312(4) 0.0693(16) Uani 1 1 d .
H12A H 0.6580 1.0182 0.1712 0.083 Uiso 1 1 calc R
C13 C 0.5983(3) 1.0475(3) 0.2735(4) 0.0605(13) Uani 1 1 d .
C14 C 0.5886(3) 1.0336(4) 0.3645(4) 0.0694(16) Uani 1 1 d .
H14A H 0.5523 1.0580 0.3950 0.083 Uiso 1 1 calc R
C15 C 0.6313(4) 0.9854(4) 0.4086(5) 0.085(2) Uani 1 1 d .
H15A H 0.6245 0.9777 0.4687 0.102 Uiso 1 1 calc R
C16 C 0.7320(4) 0.8909(4) 0.4087(6) 0.087(2) Uani 1 1 d .
H16A H 0.7017 0.8621 0.4475 0.104 Uiso 1 1 calc R
H16B H 0.7531 0.8587 0.3651 0.104 Uiso 1 1 calc R
C17 C 0.8478(4) 0.9644(4) 0.5687(5) 0.086(2) Uani 1 1 d .
H17A H 0.8597 0.9784 0.6258 0.103 Uiso 1 1 calc R
C18 C 0.8564(3) 0.9414(3) 0.4346(4) 0.0642(14) Uani 1 1 d .
H18A H 0.8737 0.9349 0.3775 0.077 Uiso 1 1 calc R
N1 N 0.7180(2) 0.1885(3) 0.5143(3) 0.0620(11) Uani 1 1 d .
N2 N 0.7671(3) 0.1356(4) 0.4962(5) 0.109(2) Uani 1 1 d .
N3 N 0.7218(4) 0.1906(4) 0.3722(4) 0.0860(17) Uani 1 1 d .
N4 N 0.7908(3) 0.9250(3) 0.4608(4) 0.0665(13) Uani 1 1 d .
N5 N 0.7844(4) 0.9394(4) 0.5471(5) 0.101(2) Uani 1 1 d .
N6 N 0.8946(2) 0.9684(2) 0.5007(4) 0.0580(9) Uani 1 1 d .
O1 O 1.06460(16) 0.02135(16) 0.05767(19) 0.0414(7) Uani 1 1 d .
O2 O 1.15495(19) 0.12572(17) 0.0984(2) 0.0517(8) Uani 1 1 d .
O3 O 1.0822(2) 0.1811(2) 0.2441(3) 0.0679(11) Uani 1 1 d .
O4 O 1.01802(18) 0.17147(16) 0.0758(2) 0.0491(8) Uani 1 1 d .
O5 O 0.9736(2) 0.08275(19) 0.1966(2) 0.0560(9) Uani 1 1 d .
O6 O 0.9110(2) 0.26895(17) 0.0127(3) 0.0676(10) Uani 1 1 d .
O7 O 0.88435(17) 0.12787(17) 0.0741(2) 0.0502(8) Uani 1 1 d .
O8 O 0.8259(2) 0.1015(2) 0.2389(3) 0.0763(12) Uani 1 1 d .
O9 O 0.80020(18) 0.01073(19) 0.0970(2) 0.0531(8) Uani 1 1 d .
O10 O 0.8913(2) -0.03486(19) 0.2215(2) 0.0538(8) Uani 1 1 d .
O11 O 1.0000 1.0000 0.3534(4) 0.0951(18) Uani 1 2 d S

loop_
_atom_site_aniso_label
_atom_site_aniso_U_11
_atom_site_aniso_U_22
_atom_site_aniso_U_33
_atom_site_aniso_U_23
_atom_site_aniso_U_13
_atom_site_aniso_U_12
Cu1 0.1390(8) 0.1390(8) 0.0580(7) 0.0007(6) -0.0007(6) -0.0559(10)
Cu2 0.0519(3) 0.0519(3) 0.0400(5) 0.000 0.000 0.000
Mo1 0.0595(3) 0.0420(2) 0.0416(2) -0.00549(19) -0.0057(2) 0.00061(17)
Mo2 0.0563(2) 0.03789(19) 0.0576(2) 0.0027(2) -0.0067(2) 0.00423(15)
Mo3 0.0576(3) 0.0463(2) 0.0607(3) -0.0044(2) 0.0186(2) 0.00536(18)
P1 0.0357(5) 0.0357(5) 0.0362(9) 0.000 0.000 0.000
C1 0.055(3) 0.059(3) 0.044(2) -0.008(2) -0.002(2) 0.007(2)
C2 0.064(3) 0.052(3) 0.081(4) -0.002(3) -0.012(3) 0.004(3)
C3 0.063(3) 0.051(3) 0.066(3) 0.001(2) -0.013(3) 0.011(2)
C4 0.050(3) 0.054(3) 0.044(2) -0.004(2) -0.001(2) 0.009(2)
C5 0.057(3) 0.059(3) 0.049(3) 0.009(2) -0.002(2) 0.014(2)
C6 0.044(3) 0.072(4) 0.059(3) -0.001(3) -0.006(2) 0.007(2)
C7 0.063(4) 0.067(4) 0.067(3) -0.013(3) -0.001(3) -0.001(3)
C8 0.103(7) 0.181(10) 0.091(6) -0.018(7) 0.023(5) 0.042(7)
C9 0.102(6) 0.073(4) 0.083(5) 0.011(4) 0.014(4) 0.013(4)
C10 0.051(3) 0.085(4) 0.078(4) 0.000(3) -0.004(3) -0.009(3)
C11 0.062(4) 0.091(5) 0.086(5) -0.004(4) 0.015(3) -0.006(3)
C12 0.071(4) 0.076(4) 0.062(3) 0.008(3) 0.017(3) 0.003(3)
C13 0.054(3) 0.067(3) 0.060(3) -0.003(3) 0.004(3) -0.010(2)
C14 0.057(3) 0.093(5) 0.059(3) -0.010(3) 0.005(3) 0.007(3)
C15 0.079(5) 0.111(6) 0.066(4) 0.001(4) -0.004(3) -0.012(4)
C16 0.067(4) 0.078(4) 0.115(6) 0.011(4) -0.026(4) -0.011(3)
C17 0.095(5) 0.103(6) 0.060(4) -0.011(4) 0.017(4) 0.001(4)
C18 0.056(3) 0.075(4) 0.062(3) 0.008(3) 0.000(3) -0.011(3)
N1 0.059(2) 0.069(3) 0.058(3) -0.015(2) 0.002(2) -0.001(2)
N2 0.093(4) 0.166(6) 0.069(3) -0.005(5) 0.019(4) 0.037(4)
N3 0.095(4) 0.099(5) 0.064(3) -0.012(3) -0.004(3) -0.013(3)
N4 0.058(3) 0.076(3) 0.065(3) -0.005(3) -0.003(2) -0.002(2)
N5 0.067(4) 0.129(6) 0.106(5) -0.020(4) 0.021(4) -0.022(3)
N6 0.057(2) 0.064(2) 0.053(2) -0.002(3) 0.004(3) -0.0012(18)
O1 0.0421(16) 0.0414(17) 0.0406(16) -0.0021(13) -0.0042(13) -0.0007(12)
O2 0.0489(19) 0.0511(19) 0.0552(19) -0.0056(16) -0.0085(16) -0.0034(15)
O3 0.085(3) 0.059(2) 0.059(2) -0.0192(19) -0.007(2) 0.009(2)
O4 0.0542(19) 0.0392(17) 0.0539(19) -0.0033(15) -0.0013(16) 0.0016(15)
O5 0.063(2) 0.057(2) 0.0482(19) -0.0035(16) 0.0093(17) 0.0082(18)
O6 0.075(2) 0.0448(18) 0.083(3) -0.001(2) -0.014(2) 0.0105(15)
O7 0.0463(18) 0.0427(18) 0.062(2) 0.0012(16) -0.0003(16) 0.0014(13)
O8 0.076(3) 0.073(3) 0.080(3) -0.015(2) 0.028(2) 0.009(2)
O9 0.0450(19) 0.054(2) 0.060(2) -0.0007(16) 0.0114(16) 0.0038(15)
O10 0.068(2) 0.0512(19) 0.0418(18) 0.0022(15) 0.0098(16) -0.0019(17)
O11 0.122(6) 0.101(6) 0.063(3) 0.000 0.000 -0.015(5)

loop_
_atom_type_symbol
_atom_type_description
_atom_type_scat_dispersion_real
_atom_type_scat_dispersion_imag
_atom_type_scat_source
Cu Cu 0.3201 1.2651 'International Tables Vol C Tables 4.2.6.8 and 6.1.1.4'
Mo Mo -1.6832 0.6857 'International Tables Vol C Tables 4.2.6.8 and 6.1.1.4'
P P 0.1023 0.0942 'International Tables Vol C Tables 4.2.6.8 and 6.1.1.4'
C C 0.0033 0.0016 'International Tables Vol C Tables 4.2.6.8 and 6.1.1.4'
H H 0.0000 0.0000 'International Tables Vol C Tables 4.2.6.8 and 6.1.1.4'
N N 0.0061 0.0033 'International Tables Vol C Tables 4.2.6.8 and 6.1.1.4'
O O 0.0106 0.0060 'International Tables Vol C Tables 4.2.6.8 and 6.1.1.4'

loop_
_geom_angle_atom_site_label_1
_geom_angle_atom_site_label_2
_geom_angle_atom_site_label_3
_geom_angle
_geom_angle_site_symmetry_1
_geom_angle_site_symmetry_3
N3 Cu1 N3 178.6(4) . 4_545
N6 Cu2 N6 90.002(4) 8_576 .
N6 Cu2 N6 90.002(4) 8_576 2_775
N6 Cu2 N6 179.4(3) . 2_775
N6 Cu2 N6 179.4(3) 8_576 7_756
N6 Cu2 N6 90.002(3) . 7_756
N6 Cu2 N6 90.002(3) 2_775 7_756
N6 Cu2 O11 89.68(15) 8_576 .
N6 Cu2 O11 90.32(15) . .
N6 Cu2 O11 90.32(15) 2_775 .
N6 Cu2 O11 89.68(15) 7_756 .
N6 Cu2 O11 90.32(15) 8_576 7_756
N6 Cu2 O11 89.68(15) . 7_756
N6 Cu2 O11 89.68(15) 2_775 7_756
N6 Cu2 O11 90.32(15) 7_756 7_756
O11 Cu2 O11 180.000(1) . 7_756
O3 Mo1 O4 104.40(17) . .
O3 Mo1 O5 102.30(19) . .
O4 Mo1 O5 86.02(15) . .
O3 Mo1 O2 101.10(18) . .
O4 Mo1 O2 89.78(15) . .
O5 Mo1 O2 156.55(14) . .
O3 Mo1 O10 99.28(17) . 2_755
O4 Mo1 O10 156.29(14) . 2_755
O5 Mo1 O10 87.87(15) . 2_755
O2 Mo1 O10 86.77(16) . 2_755
O3 Mo1 O1 170.11(16) . .
O4 Mo1 O1 83.73(12) . .
O5 Mo1 O1 83.65(13) . .
O2 Mo1 O1 72.95(12) . .
O10 Mo1 O1 72.82(12) 2_755 .
O6 Mo2 O9 102.01(18) . 8_665
O6 Mo2 O2 101.36(17) . 7_645
O9 Mo2 O2 87.79(15) 8_665 7_645
O6 Mo2 O7 102.82(18) . .
O9 Mo2 O7 155.14(14) 8_665 .
O2 Mo2 O7 88.56(15) 7_645 .
O6 Mo2 O4 103.43(17) . .
O9 Mo2 O4 88.28(14) 8_665 .
O2 Mo2 O4 155.18(14) 7_645 .
O7 Mo2 O4 84.81(15) . .
O6 Mo2 O1 172.29(17) . 7_645
O9 Mo2 O1 73.17(13) 8_665 7_645
O2 Mo2 O1 72.75(12) 7_645 7_645
O7 Mo2 O1 82.27(12) . 7_645
O4 Mo2 O1 82.66(11) . 7_645
O8 Mo3 O7 101.30(19) . .
O8 Mo3 O9 100.4(2) . .
O7 Mo3 O9 89.50(15) . .
O8 Mo3 O10 101.7(2) . .
O7 Mo3 O10 156.94(14) . .
O9 Mo3 O10 87.64(16) . .
O8 Mo3 O5 102.3(2) . .
O7 Mo3 O5 86.26(15) . .
O9 Mo3 O5 157.23(14) . .
O10 Mo3 O5 87.58(15) . .
O8 Mo3 O1 172.01(17) . 2_755
O7 Mo3 O1 84.07(12) . 2_755
O9 Mo3 O1 73.51(12) . 2_755
O10 Mo3 O1 73.18(12) . 2_755
O5 Mo3 O1 83.80(13) . 2_755
O1 P1 O1 109.08(11) 7_645 .
O1 P1 O1 110.2(2) 7_645 8_665
O1 P1 O1 109.08(11) . 8_665
O1 P1 O1 109.08(11) 7_645 2_755
O1 P1 O1 110.2(2) . 2_755
O1 P1 O1 109.08(11) 8_665 2_755
C2 C1 C6 119.6(5) . .
C2 C1 C7 120.6(5) . .
C6 C1 C7 119.6(5) . .
C1 C2 C3 120.8(6) . .
C2 C3 C4 120.8(5) . .
C3 C4 C5 117.9(5) . .
C3 C4 C4 120.5(6) . 2_655
C5 C4 C4 121.6(5) . 2_655
C6 C5 C4 120.1(5) . .
C1 C6 C5 120.6(5) . .
N1 C7 C1 109.1(4) . .
N2 C8 N3 117.0(8) . .
N1 C9 N3 113.1(7) . .
C11 C10 C15 119.0(6) . .
C11 C10 C16 120.0(7) . .
C15 C10 C16 121.0(7) . .
C10 C11 C12 119.6(6) . .
C13 C12 C11 122.6(6) . .
C12 C13 C14 117.5(6) . .
C12 C13 C13 122.6(6) . 4_455
C14 C13 C13 119.7(6) . 4_455
C15 C14 C13 121.6(6) . .
C14 C15 C10 119.7(6) . .
N4 C16 C10 111.6(6) . .
N5 C17 N6 113.8(7) . .
N4 C18 N6 110.4(5) . .
C9 N1 N2 111.6(6) . .
C9 N1 C7 131.1(5) . .
N2 N1 C7 115.5(5) . .
C8 N2 N1 99.5(7) . .
C9 N3 C8 98.6(6) . .
C9 N3 Cu1 134.0(6) . .
C8 N3 Cu1 127.3(6) . .
C18 N4 N5 109.4(6) . .
C18 N4 C16 127.7(6) . .
N5 N4 C16 122.7(6) . .
C17 N5 N4 103.8(6) . .
C18 N6 C17 102.6(5) . .
C18 N6 Cu2 127.9(4) . .
C17 N6 Cu2 129.4(5) . .
P1 O1 Mo3 125.46(16) . 2_755
P1 O1 Mo1 125.94(16) . .
Mo3 O1 Mo1 89.52(10) 2_755 .
P1 O1 Mo2 126.95(16) . 8_665
Mo3 O1 Mo2 88.29(10) 2_755 8_665
Mo1 O1 Mo2 88.56(10) . 8_665
Mo2 O2 Mo1 125.68(17) 8_665 .
Mo1 O4 Mo2 152.53(19) . .
Mo1 O5 Mo3 149.7(2) . .
Mo3 O7 Mo2 152.47(18) . .
Mo2 O9 Mo3 124.94(18) 7_645 .
Mo3 O10 Mo1 124.37(17) . 2_755

loop_
_geom_bond_atom_site_label_1
_geom_bond_atom_site_label_2
_geom_bond_distance
_geom_bond_site_symmetry_2
Cu1 N3 1.898(6) .
Cu1 N3 1.898(6) 4_545
Cu2 N6 2.029(4) 8_576
Cu2 N6 2.029(4) .
Cu2 N6 2.029(4) 2_775
Cu2 N6 2.029(4) 7_756
Cu2 O11 2.223(6) .
Cu2 O11 2.223(6) 7_756
Mo1 O3 1.677(4) .
Mo1 O4 1.886(3) .
Mo1 O5 1.909(4) .
Mo1 O2 1.917(4) .
Mo1 O10 1.940(3) 2_755
Mo1 O1 2.434(3) .
Mo2 O6 1.674(3) .
Mo2 O9 1.909(3) 8_665
Mo2 O2 1.912(3) 7_645
Mo2 O7 1.912(3) .
Mo2 O4 1.934(3) .
Mo2 O1 2.446(3) 7_645
Mo3 O8 1.678(4) .
Mo3 O7 1.893(3) .
Mo3 O9 1.918(4) .
Mo3 O10 1.929(4) .
Mo3 O5 1.937(4) .
Mo3 O1 2.426(3) 2_755
P1 O1 1.530(3) 7_645
P1 O1 1.530(3) .
P1 O1 1.530(3) 8_665
P1 O1 1.530(3) 2_755
C1 C2 1.353(7) .
C1 C6 1.378(7) .
C1 C7 1.510(8) .
C2 C3 1.381(8) .
C3 C4 1.390(7) .
C4 C5 1.395(7) .
C4 C4 1.469(10) 2_655
C5 C6 1.385(8) .
C7 N1 1.474(7) .
C8 N2 1.297(12) .
C8 N3 1.393(12) .
C9 N1 1.277(8) .
C9 N3 1.306(9) .
C10 C11 1.382(9) .
C10 C15 1.414(9) .
C10 C16 1.510(9) .
C11 C12 1.391(9) .
C12 C13 1.355(8) .
C13 C14 1.415(8) .
C13 C13 1.506(12) 4_455
C14 C15 1.363(9) .
C16 N4 1.482(8) .
C17 N5 1.299(10) .
C17 N6 1.346(8) .
C18 N4 1.309(8) .
C18 N6 1.324(8) .
N1 N2 1.358(7) .
N4 N5 1.339(7) .
O1 Mo3 2.426(3) 2_755
O1 Mo2 2.446(3) 8_665
O2 Mo2 1.912(3) 8_665
O9 Mo2 1.909(3) 7_645
O10 Mo1 1.940(3) 2_755
